data_7027541
loop_
_publ_author_name
'Estevan, Francisco'
'Garc\'ia-Bernab\'e, Abel'
'Garc\'ia-Granda, Santiago'
'Lahuerta, Pascual'
'Moreno, Eduardo'
'P\'erez-Prieto, Julia'
'Sana\'u, Mercedes'
'Ubeda, M. Angeles'

_publ_section_title
;
 A new structural type of dinuclear rhodium(II) compounds: synthesis by
 serendipity and design; catalytic behaviour in carbene transfer
 reactions&#x200A;&#x2020;
;
_journal_issue 19
_journal_name_full 'Journal of the Chemical Society, Dalton Transactions'
_journal_page_first 3493
_journal_paper_doi 10.1039/a903811f
_journal_year 1999
_chemical_formula_moiety 'C42 H40 Cl2 O6 P2 Rh2, (3/2CH2Cl2)'
_chemical_formula_sum 'C43.5 H43 Cl5 O6 P2 Rh2'
_chemical_formula_weight 1106.79
_chemical_name_systematic
; 
 ? 
;
_space_group_IT_number 14
_symmetry_cell_setting monoclinic
_symmetry_space_group_name_Hall '-P 2yn'
_symmetry_space_group_name_H-M 'P 1 21/n 1'
_atom_sites_solution_hydrogens geom
_atom_sites_solution_primary direct
_atom_sites_solution_secondary difmap
_audit_creation_method SHELXTL
_cell_angle_alpha 90.00
_cell_angle_beta 94.8900(10)
_cell_angle_gamma 90.00
_cell_formula_units_Z 4
_cell_length_a 17.9125(10)
_cell_length_b 13.0427(8)
_cell_length_c 19.6074(12)
_cell_measurement_temperature 293(2)
_cell_volume 4564.2(5)
_computing_cell_refinement 'Siemens XSCANS'
_computing_data_collection 'Siemens XSCANS'
_computing_data_reduction 'Siemens SHELXTL'
_computing_molecular_graphics 'Siemens SHELXTL'
_computing_publication_material 'Siemens SHELXTL'
_computing_structure_refinement 'SHELXL-93 (Sheldrick, 1993)'
_computing_structure_solution 'SHELXS-86 (Sheldrick, 1990)'
_diffrn_ambient_temperature 293(2)
_diffrn_measurement_device 'Siemens Smart CCD'
_diffrn_measurement_method '\w scans\'
_diffrn_radiation_monochromator graphite
_diffrn_radiation_source 'fine-focus sealed tube'
_diffrn_radiation_type MoK\a
_diffrn_radiation_wavelength 0.71073
_diffrn_reflns_av_R_equivalents 0.0553
_diffrn_reflns_av_sigmaI/netI 0.0549
_diffrn_reflns_limit_h_max 19
_diffrn_reflns_limit_h_min -11
_diffrn_reflns_limit_k_max 14
_diffrn_reflns_limit_k_min -12
_diffrn_reflns_limit_l_max 21
_diffrn_reflns_limit_l_min -21
_diffrn_reflns_number 16640
_diffrn_reflns_theta_max 23.33
_diffrn_reflns_theta_min 1.48
_exptl_absorpt_coefficient_mu 1.132
_exptl_absorpt_correction_type none
_exptl_crystal_colour orange
_exptl_crystal_density_diffrn 1.611
_exptl_crystal_density_meas ?
_exptl_crystal_density_method 'not measured'
_exptl_crystal_description prismatic
_exptl_crystal_F_000 2228
_exptl_crystal_size_max 0.3
_exptl_crystal_size_mid 0.3
_exptl_crystal_size_min 0.2
_refine_diff_density_max 1.235
_refine_diff_density_min -3.341
_refine_diff_density_rms 0.158
_refine_ls_extinction_method none
_refine_ls_goodness_of_fit_all 1.090
_refine_ls_goodness_of_fit_obs 1.136
_refine_ls_matrix_type full
_refine_ls_number_parameters 510
_refine_ls_number_reflns 6475
_refine_ls_number_restraints 0
_refine_ls_restrained_S_all 1.090
_refine_ls_restrained_S_obs 1.136
_refine_ls_R_factor_all 0.0952
_refine_ls_R_factor_obs 0.0768
_refine_ls_shift/esd_max 0.230
_refine_ls_shift/esd_mean 0.015
_refine_ls_structure_factor_coef Fsqd
_refine_ls_weighting_details 'w=1/[\s^2^(Fo^2^)+(0.0843P)^2^+54.8599P] where P=(Fo^2^+2Fc^2^)/3'
_refine_ls_weighting_scheme calc
_refine_ls_wR_factor_all 0.2031
_refine_ls_wR_factor_obs 0.1895
_reflns_number_observed 5256
_reflns_number_total 6475
_reflns_observed_criterion >2sigma(I)
_cod_data_source_file 903811fsup1.cif
_cod_data_source_block COMPOUND4
_cod_depositor_comments
;
The following automatic conversions were performed:

'_symmetry_cell_setting' value 'Monoclinic' changed to 'monoclinic'
according to /home/saulius/struct/CIF-dictionaries/cif_core.dic
dictionary named 'cif_core.dic' version 2.4.2 from 2011-04-26.

Automatic conversion script
Id: cif_fix_values 1891 2012-01-12 08:04:46Z andrius 

The following automatic conversions were performed:

'_exptl_crystal_density_meas' value 'no' was changed to '?' - the
value is perceived as not measured.

Automatic conversion script
Id: cif_fix_values 3008 2015-01-20 13:52:24Z robertas 

The following automatic conversions were performed:

'_refine_ls_weighting_scheme' value 'calc
w=1/[\s^2^(Fo^2^)+(0.0843P)^2^+54.8599P] where P=(Fo^2^+2Fc^2^)/3'
was changed to 'calc'. New tag '_refine_ls_weighting_details' was
created. The value of the new tag was set to
'w=1/[\s^2^(Fo^2^)+(0.0843P)^2^+54.8599P] where P=(Fo^2^+2Fc^2^)/3'.

Automatic conversion script
Id: cif_fix_values 3143 2015-03-26 13:38:13Z robertas 
;
_cod_original_sg_symbol_H-M P2(1)/n
_cod_original_formula_sum 'C43.50 H43 Cl5 O6 P2 Rh2'
_cod_database_code 7027541

loop_
_symmetry_equiv_pos_as_xyz
'x, y, z'
'-x+1/2, y+1/2, -z+1/2'
'-x, -y, -z'
'x-1/2, -y-1/2, z-1/2'

loop_
_atom_site_aniso_label
_atom_site_aniso_U_11
_atom_site_aniso_U_22
_atom_site_aniso_U_33
_atom_site_aniso_U_23
_atom_site_aniso_U_13
_atom_site_aniso_U_12
Rh1 0.0295(4) 0.0281(4) 0.0264(4) 0.0021(3) 0.0000(3) 0.0010(3)
Rh2 0.0287(4) 0.0317(5) 0.0279(4) -0.0012(3) 0.0002(3) 0.0017(3)
O1 0.043(4) 0.038(4) 0.034(4) 0.003(3) -0.004(3) -0.001(3)
O2 0.039(4) 0.043(4) 0.029(4) 0.000(3) 0.003(3) -0.006(3)
O3 0.031(4) 0.055(5) 0.042(4) -0.006(4) -0.002(3) 0.004(4)
O4 0.026(4) 0.045(4) 0.037(4) 0.000(4) 0.005(3) -0.005(3)
O5 0.059(5) 0.031(4) 0.038(4) -0.004(3) -0.001(3) 0.001(4)
O6 0.037(4) 0.062(5) 0.040(4) -0.012(4) 0.007(3) 0.001(4)
P1 0.0309(14) 0.0309(14) 0.0303(14) 0.0052(11) 0.0007(11) 0.0007(11)
P2 0.0300(14) 0.0318(14) 0.0331(14) -0.0004(12) 0.0013(11) 0.0019(12)
C1 0.024(5) 0.032(6) 0.043(7) 0.005(5) -0.006(4) -0.001(4)
C2 0.066(8) 0.046(7) 0.045(7) 0.012(6) -0.006(6) -0.009(6)
C3 0.032(6) 0.038(6) 0.034(6) 0.009(5) 0.005(5) 0.004(5)
C4 0.044(7) 0.063(8) 0.046(7) 0.000(6) 0.007(5) 0.006(6)
C10 0.103(12) 0.052(8) 0.049(8) 0.003(7) 0.010(7) 0.002(8)
C11 0.030(5) 0.039(6) 0.028(5) -0.004(5) 0.000(4) 0.001(5)
C12 0.038(6) 0.051(7) 0.034(6) -0.006(5) 0.001(5) 0.007(5)
C13 0.046(7) 0.049(7) 0.039(7) -0.013(6) 0.002(5) 0.003(6)
C14 0.051(7) 0.075(10) 0.037(7) -0.019(7) 0.003(5) 0.009(7)
C15 0.059(8) 0.070(9) 0.039(7) 0.001(7) -0.007(6) 0.015(7)
C16 0.059(7) 0.045(7) 0.027(6) 0.007(5) 0.002(5) -0.002(6)
C21 0.038(6) 0.038(6) 0.029(5) 0.007(5) -0.005(4) 0.012(5)
C22 0.035(6) 0.042(6) 0.044(6) 0.008(5) -0.004(5) 0.002(5)
C23 0.042(7) 0.070(9) 0.047(7) 0.002(7) -0.010(5) 0.003(6)
C24 0.052(8) 0.076(10) 0.042(7) 0.010(7) 0.007(6) 0.030(7)
C25 0.060(9) 0.059(8) 0.061(8) -0.002(7) -0.007(7) 0.025(7)
C26 0.046(7) 0.049(7) 0.056(7) 0.002(6) -0.006(6) 0.009(6)
C31 0.039(6) 0.034(6) 0.034(6) 0.010(5) 0.005(5) 0.001(5)
C32 0.053(7) 0.051(8) 0.059(8) 0.017(6) -0.004(6) -0.003(6)
C33 0.074(10) 0.055(8) 0.075(10) 0.029(7) -0.010(8) -0.022(7)
C34 0.076(10) 0.049(8) 0.081(10) 0.005(8) 0.008(8) -0.023(7)
C35 0.037(7) 0.066(9) 0.068(8) -0.003(7) 0.013(6) -0.013(6)
C36 0.038(6) 0.045(7) 0.037(6) 0.001(5) 0.008(5) -0.004(5)
C40 0.042(7) 0.079(9) 0.043(7) 0.008(7) 0.018(5) 0.000(6)
C41 0.038(6) 0.037(6) 0.032(6) -0.002(5) -0.002(5) 0.007(5)
C42 0.035(6) 0.041(6) 0.035(6) 0.005(5) -0.010(5) 0.001(5)
C43 0.061(8) 0.052(7) 0.033(6) -0.014(6) -0.004(5) 0.016(6)
C44 0.080(10) 0.048(8) 0.040(7) -0.017(6) -0.018(7) 0.007(7)
C45 0.054(8) 0.049(7) 0.054(8) -0.009(6) -0.013(6) -0.015(6)
C46 0.044(7) 0.045(7) 0.049(7) 0.000(6) -0.008(5) 0.004(6)
C51 0.029(5) 0.042(6) 0.035(6) 0.002(5) 0.002(4) 0.005(5)
C52 0.062(8) 0.049(7) 0.039(6) -0.001(6) -0.006(6) 0.006(6)
C53 0.063(8) 0.072(10) 0.045(7) 0.011(7) -0.012(6) 0.027(7)
C54 0.089(10) 0.044(8) 0.051(8) 0.008(6) 0.008(7) 0.025(7)
C55 0.056(8) 0.041(7) 0.065(8) -0.010(6) 0.001(6) 0.001(6)
C56 0.042(6) 0.043(7) 0.040(6) 0.005(5) -0.007(5) 0.010(5)
C61 0.025(5) 0.048(7) 0.035(6) 0.011(5) -0.009(4) -0.012(5)
C66 0.048(7) 0.055(8) 0.057(8) -0.001(6) 0.010(6) -0.003(6)
C62 0.045(7) 0.051(8) 0.058(8) 0.014(6) 0.001(6) -0.013(6)
C63 0.061(8) 0.053(8) 0.062(8) 0.017(7) -0.007(7) -0.023(7)
C64 0.055(8) 0.092(12) 0.054(8) 0.007(8) 0.012(7) -0.023(8)
C65 0.049(8) 0.095(12) 0.058(8) -0.002(8) 0.025(6) -0.001(8)
Cl1 0.0357(14) 0.043(2) 0.047(2) 0.0053(13) 0.0085(12) 0.0092(12)
Cl2 0.050(2) 0.0316(14) 0.043(2) 0.0018(12) 0.0027(12) 0.0036(12)
Cl4 0.116 0.116 0.156 0.015 0.008 0.012
Cl3 0.150 0.104 0.152 0.000 0.030 0.000
C5 0.234 0.079 0.152 0.000 0.151 0.000
C6 0.207 0.094 0.192 0.000 0.000 0.018
Cl6 0.107 0.103 0.131 0.000 0.007 0.003
Cl5 0.110 0.120 0.100 0.000 0.017 0.000

loop_
_atom_site_label
_atom_site_type_symbol
_atom_site_fract_x
_atom_site_fract_y
_atom_site_fract_z
_atom_site_U_iso_or_equiv
_atom_site_thermal_displace_type
_atom_site_occupancy
_atom_site_calc_flag
_atom_site_refinement_flags
Rh1 Rh 0.02956(4) -0.65382(6) 0.24500(4) 0.0281(2) Uani 1 d .
Rh2 Rh -0.00117(4) -0.74958(6) 0.13209(4) 0.0295(2) Uani 1 d .
O1 O 0.0179(4) -0.5201(5) 0.1844(3) 0.039(2) Uani 1 d .
O2 O 0.0179(4) -0.6104(6) 0.0872(3) 0.037(2) Uani 1 d .
O3 O 0.1150(4) -0.7698(6) 0.1355(4) 0.043(2) Uani 1 d .
O4 O 0.1380(4) -0.6536(5) 0.2175(3) 0.035(2) Uani 1 d .
O5 O 0.0713(4) -0.5496(5) 0.3378(4) 0.043(2) Uani 1 d .
O6 O -0.0060(4) -0.8086(6) 0.0214(4) 0.046(2) Uani 1 d .
P1 P 0.05860(14) -0.7751(2) 0.32324(13) 0.0308(6) Uani 1 d .
P2 P -0.12555(14) -0.7461(2) 0.10494(13) 0.0317(6) Uani 1 d .
C1 C 0.0220(5) -0.5285(8) 0.1207(5) 0.033(2) Uani 1 d .
C2 C 0.0319(7) -0.4305(9) 0.0807(6) 0.053(3) Uani 1 d .
H2C H 0.0354(46) -0.3732(11) 0.1115(8) 0.079 Uiso 1 calc R
H2B H -0.0104(23) -0.4214(34) 0.0477(29) 0.079 Uiso 1 calc R
H2A H 0.0768(25) -0.4350(27) 0.0574(34) 0.079 Uiso 1 calc R
C3 C 0.1580(6) -0.7123(8) 0.1712(5) 0.035(2) Uani 1 d .
C4 C 0.2394(6) -0.7145(10) 0.1596(6) 0.051(3) Uani 1 d .
H4C H 0.2512(11) -0.6565(35) 0.1323(35) 0.076 Uiso 1 calc R
H4B H 0.2504(11) -0.7765(30) 0.1361(37) 0.076 Uiso 1 calc R
H4A H 0.2688(6) -0.7119(63) 0.2028(6) 0.076 Uiso 1 calc R
C10 C 0.0608(9) -0.4407(10) 0.3335(7) 0.068(4) Uani 1 d .
H10C H 0.0523(53) -0.4208(13) 0.2864(7) 0.102 Uiso 1 calc R
H10B H 0.1048(22) -0.4068(10) 0.3539(43) 0.102 Uiso 1 calc R
H10A H 0.0183(32) -0.4216(13) 0.3575(41) 0.102 Uiso 1 calc R
C11 C 0.0714(5) -0.7014(8) 0.4034(5) 0.032(2) Uani 1 d .
C12 C 0.0756(6) -0.5953(9) 0.4019(5) 0.041(3) Uani 1 d .
C13 C 0.0849(6) -0.5378(9) 0.4614(5) 0.045(3) Uani 1 d .
H13 H 0.0857(6) -0.4666(9) 0.4593(5) 0.054 Uiso 1 calc R
C14 C 0.0932(7) -0.5880(11) 0.5244(6) 0.054(3) Uani 1 d .
H14 H 0.1002(7) -0.5501(11) 0.5646(6) 0.065 Uiso 1 calc R
C15 C 0.0911(7) -0.6915(11) 0.5274(6) 0.057(3) Uani 1 d .
H15 H 0.0972(7) -0.7246(11) 0.5695(6) 0.068 Uiso 1 calc R
C16 C 0.0799(6) -0.7481(9) 0.4678(5) 0.044(3) Uani 1 d .
H16 H 0.0779(6) -0.8192(9) 0.4706(5) 0.053 Uiso 1 calc R
C21 C 0.1512(6) -0.8305(8) 0.3157(5) 0.035(2) Uani 1 d .
C22 C 0.2148(6) -0.7800(9) 0.3430(6) 0.041(3) Uani 1 d .
H22 H 0.2097(6) -0.7205(9) 0.3684(6) 0.049 Uiso 1 calc R
C23 C 0.2865(7) -0.8165(10) 0.3334(6) 0.054(3) Uani 1 d .
H23 H 0.3286(7) -0.7804(10) 0.3510(6) 0.064 Uiso 1 calc R
C24 C 0.2942(7) -0.9053(11) 0.2981(6) 0.057(3) Uani 1 d .
H24 H 0.3417(7) -0.9315(11) 0.2932(6) 0.068 Uiso 1 calc R
C25 C 0.2309(7) -0.9572(11) 0.2691(7) 0.061(4) Uani 1 d .
H25 H 0.2364(7) -1.0168(11) 0.2440(7) 0.073 Uiso 1 calc R
C26 C 0.1583(7) -0.9185(9) 0.2780(6) 0.051(3) Uani 1 d .
H26 H 0.1160(7) -0.9523(9) 0.2586(6) 0.061 Uiso 1 calc R
C31 C 0.0000(6) -0.8820(8) 0.3452(5) 0.036(2) Uani 1 d .
C32 C 0.0292(7) -0.9636(9) 0.3858(6) 0.055(3) Uani 1 d .
H32 H 0.0804(7) -0.9659(9) 0.3985(6) 0.066 Uiso 1 calc R
C33 C -0.0166(8) -1.0408(11) 0.4073(7) 0.069(4) Uani 1 d .
H33 H 0.0035(8) -1.0949(11) 0.4339(7) 0.083 Uiso 1 calc R
C34 C -0.0919(8) -1.0358(10) 0.3887(7) 0.068(4) Uani 1 d .
H34 H -0.1232(8) -1.0861(10) 0.4041(7) 0.082 Uiso 1 calc R
C35 C -0.1228(7) -0.9579(10) 0.3476(7) 0.056(3) Uani 1 d .
H35 H -0.1740(7) -0.9567(10) 0.3348(7) 0.068 Uiso 1 calc R
C36 C -0.0769(6) -0.8826(9) 0.3261(5) 0.040(3) Uani 1 d .
H36 H -0.0975(6) -0.8305(9) 0.2980(5) 0.048 Uiso 1 calc R
C40 C 0.0602(6) -0.8175(11) -0.0151(6) 0.054(3) Uani 1 d .
H40C H 0.0964(20) -0.7674(44) 0.0019(30) 0.081 Uiso 1 calc R
H40B H 0.0472(11) -0.8062(65) -0.0630(8) 0.081 Uiso 1 calc R
H40A H 0.0810(28) -0.8850(24) -0.0084(36) 0.081 Uiso 1 calc R
C41 C -0.1349(6) -0.8313(8) 0.0310(5) 0.036(2) Uani 1 d .
C42 C -0.0724(6) -0.8546(8) -0.0036(5) 0.037(3) Uani 1 d .
C43 C -0.0750(7) -0.9178(9) -0.0607(5) 0.049(3) Uani 1 d .
H43 H -0.0327(7) -0.9302(9) -0.0838(5) 0.059 Uiso 1 calc R
C44 C -0.1440(8) -0.9620(10) -0.0816(6) 0.057(3) Uani 1 d .
H44 H -0.1472(8) -1.0060(10) -0.1190(6) 0.069 Uiso 1 calc R
C45 C -0.2068(7) -0.9429(9) -0.0493(6) 0.053(3) Uani 1 d .
H45 H -0.2520(7) -0.9734(9) -0.0648(6) 0.064 Uiso 1 calc R
C46 C -0.2030(7) -0.8782(9) 0.0066(6) 0.047(3) Uani 1 d .
H46 H -0.2460(7) -0.8653(9) 0.0286(6) 0.056 Uiso 1 calc R
C51 C -0.1648(5) -0.6240(8) 0.0723(5) 0.035(2) Uani 1 d .
C52 C -0.2062(7) -0.6175(9) 0.0093(6) 0.050(3) Uani 1 d .
H52 H -0.2170(7) -0.6767(9) -0.0161(6) 0.061 Uiso 1 calc R
C53 C -0.2319(7) -0.5226(11) -0.0160(6) 0.061(4) Uani 1 d .
H53 H -0.2586(7) -0.5187(11) -0.0588(6) 0.073 Uiso 1 calc R
C54 C -0.2183(8) -0.4368(10) 0.0209(6) 0.061(4) Uani 1 d .
H54 H -0.2355(8) -0.3740(10) 0.0035(6) 0.074 Uiso 1 calc R
C55 C -0.1788(7) -0.4412(9) 0.0850(7) 0.054(3) Uani 1 d .
H55 H -0.1707(7) -0.3820(9) 0.1111(7) 0.065 Uiso 1 calc R
C56 C -0.1513(6) -0.5353(8) 0.1096(6) 0.043(3) Uani 1 d .
H56 H -0.1234(6) -0.5384(8) 0.1518(6) 0.051 Uiso 1 calc R
C61 C -0.1976(5) -0.7949(9) 0.1576(5) 0.036(3) Uani 1 d .
C66 C -0.2489(7) -0.7268(10) 0.1841(6) 0.053(3) Uani 1 d .
H66 H -0.2440(7) -0.6566(10) 0.1778(6) 0.064 Uiso 1 calc R
C62 C -0.2065(7) -0.8971(10) 0.1679(6) 0.051(3) Uani 1 d .
H62 H -0.1728(7) -0.9431(10) 0.1511(6) 0.062 Uiso 1 calc R
C63 C -0.2651(7) -0.9342(10) 0.2030(7) 0.059(4) Uani 1 d .
H63 H -0.2700(7) -1.0043(10) 0.2099(7) 0.071 Uiso 1 calc R
C64 C -0.3147(8) -0.8686(13) 0.2272(7) 0.067(4) Uani 1 d .
H64 H -0.3549(8) -0.8937(13) 0.2493(7) 0.080 Uiso 1 calc R
C65 C -0.3059(7) -0.7638(12) 0.2192(7) 0.066(4) Uani 1 d .
H65 H -0.3389(7) -0.7186(12) 0.2377(7) 0.079 Uiso 1 calc R
Cl1 Cl -0.08997(14) -0.6287(2) 0.27943(14) 0.0419(7) Uani 1 d .
Cl2 Cl -0.0140(2) -0.9152(2) 0.17230(14) 0.0417(6) Uani 1 d .
Cl4 Cl -0.3789(3) -0.2498(5) -0.0067(4) 0.130 Uani 1 d .
Cl3 Cl -0.2530(4) -0.1489(4) 0.0627(3) 0.134 Uani 1 d .
C5 C -0.3366(14) -0.2124(15) 0.0665(11) 0.148 Uani 1 d .
H5A H -0.3276(14) -0.2723(15) 0.0953(11) 0.177 Uiso 1 calc R
H5B H -0.3704(14) -0.1680(15) 0.0888(11) 0.177 Uiso 1 calc R
C6 C 0.0086(32) 0.1450(36) -0.2585(28) 0.165 Uani 0.50 d P
H6A H 0.0033(32) 0.0787(36) -0.2371(28) 0.199 Uiso 0.50 calc PR
H6B H 0.0478(32) 0.1406(36) -0.2897(28) 0.199 Uiso 0.50 calc PR
Cl6 Cl -0.0776(6) 0.1845(8) -0.3026(6) 0.114 Uani 0.50 d P
Cl5 Cl 0.0295(6) 0.2403(8) -0.1967(5) 0.109 Uani 0.50 d P

loop_
_atom_type_symbol
_atom_type_description
_atom_type_scat_dispersion_real
_atom_type_scat_dispersion_imag
_atom_type_scat_source
C C 0.0033 0.0016 'International Tables Vol C Tables 4.2.6.8 and 6.1.1.4'
H H 0.0000 0.0000 'International Tables Vol C Tables 4.2.6.8 and 6.1.1.4'
O O 0.0106 0.0060 'International Tables Vol C Tables 4.2.6.8 and 6.1.1.4'
P P 0.1023 0.0942 'International Tables Vol C Tables 4.2.6.8 and 6.1.1.4'
Cl Cl 0.1484 0.1585 'International Tables Vol C Tables 4.2.6.8 and 6.1.1.4'
Rh Rh -1.1178 0.9187 'International Tables Vol C Tables 4.2.6.8 and 6.1.1.4'

loop_
_geom_angle_atom_site_label_1
_geom_angle_atom_site_label_2
_geom_angle_atom_site_label_3
_geom_angle
O4 Rh1 O1 84.3(3)
O4 Rh1 P1 90.6(2)
O1 Rh1 P1 167.9(2)
O4 Rh1 Cl1 171.6(2)
O1 Rh1 Cl1 89.9(2)
P1 Rh1 Cl1 93.83(10)
O4 Rh1 O5 87.6(3)
O1 Rh1 O5 88.2(3)
P1 Rh1 O5 80.6(2)
Cl1 Rh1 O5 86.2(2)
O4 Rh1 Rh2 85.0(2)
O1 Rh1 Rh2 85.0(2)
P1 Rh1 Rh2 105.59(8)
Cl1 Rh1 Rh2 100.64(8)
O5 Rh1 Rh2 170.3(2)
O2 Rh2 O3 85.7(3)
O2 Rh2 P2 94.5(2)
O3 Rh2 P2 166.7(2)
O2 Rh2 O6 83.5(3)
O3 Rh2 O6 86.8(3)
P2 Rh2 O6 80.0(2)
O2 Rh2 Cl2 172.8(2)
O3 Rh2 Cl2 89.9(2)
P2 Rh2 Cl2 88.55(10)
O6 Rh2 Cl2 90.7(2)
O2 Rh2 Rh1 84.7(2)
O3 Rh2 Rh1 83.9(2)
P2 Rh2 Rh1 109.32(7)
O6 Rh2 Rh1 165.5(2)
Cl2 Rh2 Rh1 100.42(7)
C1 O1 Rh1 118.3(6)
C1 O2 Rh2 122.2(6)
C3 O3 Rh2 120.5(7)
C3 O4 Rh1 121.3(6)
C12 O5 C10 118.4(9)
C12 O5 Rh1 116.4(6)
C10 O5 Rh1 119.9(7)
C42 O6 C40 120.5(9)
C42 O6 Rh2 116.2(6)
C40 O6 Rh2 122.0(7)
C31 P1 C21 105.2(5)
C31 P1 C11 103.3(5)
C21 P1 C11 103.2(5)
C31 P1 Rh1 126.9(3)
C21 P1 Rh1 112.6(3)
C11 P1 Rh1 102.8(3)
C41 P2 C61 102.4(5)
C41 P2 C51 104.2(5)
C61 P2 C51 103.3(5)
C41 P2 Rh2 101.4(3)
C61 P2 Rh2 126.2(3)
C51 P2 Rh2 116.3(3)
O2 C1 O1 125.9(9)
O2 C1 C2 116.8(9)
O1 C1 C2 117.3(9)
O3 C3 O4 124.7(9)
O3 C3 C4 117.9(10)
O4 C3 C4 117.5(10)
C12 C11 C16 116.8(10)
C12 C11 P1 120.4(8)
C16 C11 P1 122.7(8)
C13 C12 C11 121.8(11)
C13 C12 O5 121.5(10)
C11 C12 O5 116.7(9)
C12 C13 C14 119.2(11)
C15 C14 C13 120.4(11)
C14 C15 C16 119.9(12)
C15 C16 C11 121.9(11)
C26 C21 C22 119.6(10)
C26 C21 P1 120.0(8)
C22 C21 P1 120.2(8)
C21 C22 C23 121.4(11)
C24 C23 C22 119.4(12)
C23 C24 C25 120.3(12)
C24 C25 C26 119.8(12)
C21 C26 C25 119.4(12)
C36 C31 C32 117.4(10)
C36 C31 P1 121.1(8)
C32 C31 P1 121.4(8)
C33 C32 C31 121.5(12)
C34 C33 C32 118.6(12)
C33 C34 C35 121.9(12)
C36 C35 C34 119.0(12)
C35 C36 C31 121.6(11)
C42 C41 C46 116.7(10)
C42 C41 P2 119.8(8)
C46 C41 P2 123.5(8)
O6 C42 C43 120.7(10)
O6 C42 C41 115.9(9)
C43 C42 C41 123.4(10)
C42 C43 C44 116.8(11)
C45 C44 C43 122.4(11)
C44 C45 C46 119.6(11)
C45 C46 C41 121.1(11)
C56 C51 C52 118.5(10)
C56 C51 P2 119.9(8)
C52 C51 P2 121.6(9)
C51 C52 C53 120.3(12)
C54 C53 C52 120.5(11)
C53 C54 C55 120.5(12)
C56 C55 C54 119.1(11)
C51 C56 C55 121.0(10)
C62 C61 C66 118.4(11)
C62 C61 P2 121.3(9)
C66 C61 P2 120.1(9)
C65 C66 C61 120.2(12)
C61 C62 C63 121.1(13)
C64 C63 C62 120.1(13)
C63 C64 C65 120.0(12)
C66 C65 C64 120.2(13)
Cl4 C5 Cl3 116.5(10)
Cl5 C6 Cl6 104.8(25)

loop_
_geom_bond_atom_site_label_1
_geom_bond_atom_site_label_2
_geom_bond_distance
Rh1 O4 2.061(6)
Rh1 O1 2.111(7)
Rh1 P1 2.234(3)
Rh1 Cl1 2.322(3)
Rh1 O5 2.342(7)
Rh1 Rh2 2.5605(11)
Rh2 O2 2.058(7)
Rh2 O3 2.094(7)
Rh2 P2 2.247(3)
Rh2 O6 2.298(7)
Rh2 Cl2 2.318(3)
O1 C1 1.261(12)
O2 C1 1.253(12)
O3 C3 1.246(13)
O4 C3 1.262(12)
O5 C12 1.387(13)
O5 C10 1.434(14)
O6 C42 1.385(12)
O6 C40 1.439(12)
P1 C31 1.819(10)
P1 C21 1.827(10)
P1 C11 1.840(10)
P2 C41 1.824(10)
P2 C61 1.834(10)
P2 C51 1.834(11)
C1 C2 1.518(14)
C3 C4 1.494(14)
C11 C12 1.39(2)
C11 C16 1.398(14)
C12 C13 1.384(15)
C13 C14 1.40(2)
C14 C15 1.35(2)
C15 C16 1.38(2)
C21 C26 1.38(2)
C21 C22 1.384(15)
C22 C23 1.40(2)
C23 C24 1.36(2)
C24 C25 1.40(2)
C25 C26 1.42(2)
C31 C36 1.398(14)
C31 C32 1.403(15)
C32 C33 1.39(2)
C33 C34 1.37(2)
C34 C35 1.38(2)
C35 C36 1.37(2)
C41 C42 1.390(15)
C41 C46 1.41(2)
C42 C43 1.388(15)
C43 C44 1.39(2)
C44 C45 1.36(2)
C45 C46 1.38(2)
C51 C56 1.379(15)
C51 C52 1.388(15)
C52 C53 1.40(2)
C53 C54 1.34(2)
C54 C55 1.39(2)
C55 C56 1.39(2)
C61 C62 1.36(2)
C61 C66 1.41(2)
C66 C65 1.37(2)
C62 C63 1.39(2)
C63 C64 1.35(2)
C64 C65 1.39(2)
Cl4 C5 1.64(3)
Cl3 C5 1.72(2)
C6 Cl5 1.75(5)
C6 Cl6 1.78(5)
